data_4033462
loop_
_publ_author_name
'Silva, Sandrina'
'Matsuo, Bianca T.'
'da Silva, Rodrigo C.'
'Pozzi, Lucas V.'
'Correa, Arlene G.'
'Rollin, Patrick'
'Zukerman-Schpector, Julio'
'Ferreira, Marco A. B.'
'Paix\~ao, M\'arcio W'

_publ_section_title
;
 Organocatalyzed Asymmetric Vinylogous Addition of Oxazole-2(3H)-thiones
 to \a,\b-Unsaturated Ketones: An Additive-Free Approach for
 Diversification of Heterocyclic Scaffold.
;
_journal_issue 4
_journal_name_full 'The Journal of organic chemistry'
_journal_page_first 1701
_journal_page_last 1716
_journal_paper_doi 10.1021/acs.joc.7b02236
_journal_volume 83
_journal_year 2018
_chemical_absolute_configuration rmad
_chemical_formula_moiety 'C14 H14 F N O2 S'
_chemical_formula_sum 'C14 H14 F N O2 S'
_chemical_formula_weight 279.32
_space_group_crystal_system monoclinic
_space_group_IT_number 4
_space_group_name_Hall 'P 2yb'
_space_group_name_H-M_alt 'P 1 21 1'
_symmetry_space_group_name_Hall 'P 2yb'
_symmetry_space_group_name_H-M 'P 1 21 1'
_atom_sites_solution_hydrogens geom
_audit_creation_method SHELXL-2014/6
_cell_angle_alpha 90
_cell_angle_beta 90.926(3)
_cell_angle_gamma 90
_cell_formula_units_Z 4
_cell_length_a 9.0004(7)
_cell_length_b 16.3880(10)
_cell_length_c 9.7835(8)
_cell_measurement_reflns_used 3856
_cell_measurement_temperature 293(2)
_cell_measurement_theta_max 24.80
_cell_measurement_theta_min 2.42
_cell_volume 1442.86(19)
_computing_cell_refinement 'Bruker SAINT'
_computing_data_collection 'Bruker APEX2'
_computing_data_reduction 'Bruker SAINT'
_computing_structure_refinement 'SHELXL-2014/6 (Sheldrick, 2014)'
_diffrn_ambient_temperature 293(2)
_diffrn_measured_fraction_theta_full 0.999
_diffrn_measured_fraction_theta_max 0.996
_diffrn_measurement_device_type 'Bruker APEX-II CCD'
_diffrn_measurement_method '\f and \w scans'
_diffrn_radiation_type MoK\a
_diffrn_radiation_wavelength 0.71073
_diffrn_reflns_av_R_equivalents 0.0266
_diffrn_reflns_av_unetI/netI 0.0413
_diffrn_reflns_Laue_measured_fraction_full 0.999
_diffrn_reflns_limit_h_max 11
_diffrn_reflns_limit_h_min -11
_diffrn_reflns_limit_k_max 18
_diffrn_reflns_limit_k_min -20
_diffrn_reflns_limit_l_max 12
_diffrn_reflns_limit_l_min -12
_diffrn_reflns_number 10752
_diffrn_reflns_point_group_measured_fraction_full 0.938
_diffrn_reflns_point_group_measured_fraction_max 0.918
_diffrn_reflns_theta_full 25.242
_diffrn_reflns_theta_max 26.421
_diffrn_reflns_theta_min 2.082
_exptl_absorpt_coefficient_mu 0.232
_exptl_absorpt_correction_T_max 0.7454
_exptl_absorpt_correction_T_min 0.6435
_exptl_absorpt_correction_type multi-scan
_exptl_absorpt_process_details 'SADABS 2012-1'
_exptl_crystal_colour colourless
_exptl_crystal_density_diffrn 1.286
_exptl_crystal_description irregular
_exptl_crystal_F_000 584
_exptl_crystal_size_max 0.492
_exptl_crystal_size_mid 0.402
_exptl_crystal_size_min 0.214
_refine_diff_density_max 0.307
_refine_diff_density_min -0.157
_refine_diff_density_rms 0.039
_refine_ls_abs_structure_details
;
 Flack x determined using 1562 quotients [(I+)-(I-)]/[(I+)+(I-)]
 (Parsons, Flack and Wagner, Acta Cryst. B69 (2013) 249-259).
;
_refine_ls_abs_structure_Flack -0.004(34)
_refine_ls_extinction_method none
_refine_ls_goodness_of_fit_ref 1.033
_refine_ls_hydrogen_treatment constr
_refine_ls_matrix_type full
_refine_ls_number_parameters 347
_refine_ls_number_reflns 5456
_refine_ls_number_restraints 1
_refine_ls_restrained_S_all 1.033
_refine_ls_R_factor_all 0.0659
_refine_ls_R_factor_gt 0.0472
_refine_ls_shift/su_max 0.000
_refine_ls_shift/su_mean 0.000
_refine_ls_structure_factor_coef Fsqd
_refine_ls_weighting_details 'w=1/[\s^2^(Fo^2^)+(0.0594P)^2^+0.3372P] where P=(Fo^2^+2Fc^2^)/3'
_refine_ls_weighting_scheme calc
_refine_ls_wR_factor_gt 0.1169
_refine_ls_wR_factor_ref 0.1283
_reflns_Friedel_coverage 0.778
_reflns_Friedel_fraction_full 0.873
_reflns_Friedel_fraction_max 0.834
_reflns_number_gt 4174
_reflns_number_total 5456
_reflns_threshold_expression 'I > 2\s(I)'
_cod_data_source_file jo7b02236_si_003.cif
_cod_data_source_block JZS-4
_cod_depositor_comments 'Adding full bibliography for 4033462.cif.'
_cod_database_code 4033462
_shelx_space_group_comment
;
The symmetry employed for this shelxl refinement is uniquely defined
by the following loop, which should always be used as a source of
symmetry information in preference to the above space-group names.
They are only intended as comments.
;
_shelx_estimated_absorpt_t_min 0.894
_shelx_estimated_absorpt_t_max 0.952
_shelxl_version_number 2014/6

loop_
_space_group_symop_operation_xyz
'x, y, z'
'-x, y+1/2, -z'

loop_
_atom_site_label
_atom_site_type_symbol
_atom_site_fract_x
_atom_site_fract_y
_atom_site_fract_z
_atom_site_U_iso_or_equiv
_atom_site_adp_type
_atom_site_occupancy
_atom_site_site_symmetry_order
_atom_site_calc_flag
_atom_site_refinement_flags_posn
_atom_site_refinement_flags_adp
C1 C 0.8029(5) -0.0723(3) 0.3080(5) 0.0531(11) Uani 1 1 d . .
H1 H 0.8363 -0.0526 0.3980 0.064 Uiso 1 1 calc R U
C2 C 0.7569(5) 0.0003(3) 0.2255(4) 0.0510(10) Uani 1 1 d . .
C3 C 0.7330(5) 0.0797(3) 0.2502(5) 0.0524(11) Uani 1 1 d . .
C4 C 0.6833(5) 0.0565(3) 0.0284(5) 0.0526(10) Uani 1 1 d . .
C5 C 0.6679(6) -0.1262(3) 0.3291(5) 0.0596(12) Uani 1 1 d . .
C6 C 0.5754(7) -0.1137(4) 0.4380(7) 0.0827(17) Uani 1 1 d . .
C7 C 0.4506(8) -0.1604(7) 0.4600(10) 0.131(4) Uani 1 1 d . .
H7 H 0.3915 -0.1505 0.5353 0.157 Uiso 1 1 calc R U
C8 C 0.4150(13) -0.2205(8) 0.3708(15) 0.173(6) Uani 1 1 d . .
H8 H 0.3318 -0.2528 0.3857 0.208 Uiso 1 1 calc R U
C9 C 0.5004(13) -0.2344(5) 0.2588(11) 0.144(4) Uani 1 1 d . .
H9 H 0.4737 -0.2752 0.1970 0.172 Uiso 1 1 calc R U
C10 C 0.6289(8) -0.1871(4) 0.2363(7) 0.099(2) Uani 1 1 d . .
H10 H 0.6869 -0.1966 0.1602 0.119 Uiso 1 1 calc R U
C11 C 0.9338(6) -0.1153(3) 0.2422(6) 0.0722(15) Uani 1 1 d . .
H11A H 0.9063 -0.1286 0.1486 0.087 Uiso 1 1 calc R U
H11B H 1.0166 -0.0774 0.2393 0.087 Uiso 1 1 calc R U
C12 C 0.9855(6) -0.1922(4) 0.3128(6) 0.0706(14) Uani 1 1 d . .
C13 C 1.0523(9) -0.2560(5) 0.2252(8) 0.115(3) Uani 1 1 d . .
H13A H 1.0853 -0.3008 0.2811 0.172 Uiso 1 1 calc R U
H13B H 1.1354 -0.2335 0.1778 0.172 Uiso 1 1 calc R U
H13C H 0.9794 -0.2750 0.1599 0.172 Uiso 1 1 calc R U
C14 C 0.7453(6) 0.1289(3) 0.3773(6) 0.0717(15) Uani 1 1 d . .
H14A H 0.6478 0.1386 0.4124 0.108 Uiso 1 1 calc R U
H14B H 0.7921 0.1801 0.3576 0.108 Uiso 1 1 calc R U
H14C H 0.8038 0.0998 0.4442 0.108 Uiso 1 1 calc R U
C21 C 0.1992(5) 0.1781(2) 0.3294(4) 0.0474(10) Uani 1 1 d . .
H21 H 0.0965 0.1946 0.3462 0.057 Uiso 1 1 calc R U
C22 C 0.2787(5) 0.2505(3) 0.2735(4) 0.0500(10) Uani 1 1 d . .
C23 C 0.2415(5) 0.3269(3) 0.2426(5) 0.0529(10) Uani 1 1 d . .
C24 C 0.4816(5) 0.3076(3) 0.1864(5) 0.0547(11) Uani 1 1 d . .
C25 C 0.1948(5) 0.1113(2) 0.2212(4) 0.0450(9) Uani 1 1 d . .
C26 C 0.0928(5) 0.1163(3) 0.1155(4) 0.0522(10) Uani 1 1 d . .
C27 C 0.0838(6) 0.0610(4) 0.0103(5) 0.0677(13) Uani 1 1 d . .
H27 H 0.0123 0.0666 -0.0588 0.081 Uiso 1 1 calc R U
C28 C 0.1842(7) -0.0038(3) 0.0094(5) 0.0692(14) Uani 1 1 d . .
H28 H 0.1799 -0.0422 -0.0605 0.083 Uiso 1 1 calc R U
C29 C 0.2893(6) -0.0108(3) 0.1119(5) 0.0662(13) Uani 1 1 d . .
H29 H 0.3571 -0.0536 0.1113 0.079 Uiso 1 1 calc R U
C210 C 0.2937(6) 0.0469(3) 0.2171(5) 0.0612(12) Uani 1 1 d . .
H210 H 0.3651 0.0418 0.2863 0.073 Uiso 1 1 calc R U
C211 C 0.2676(6) 0.1515(3) 0.4662(5) 0.0572(12) Uani 1 1 d . .
H21A H 0.3697 0.1351 0.4518 0.069 Uiso 1 1 calc R U
H21B H 0.2694 0.1980 0.5276 0.069 Uiso 1 1 calc R U
C212 C 0.1859(7) 0.0817(3) 0.5350(5) 0.0655(13) Uani 1 1 d . .
C213 C 0.2625(9) 0.0431(6) 0.6546(7) 0.122(3) Uani 1 1 d . .
H23A H 0.1933 0.0095 0.7027 0.183 Uiso 1 1 calc R U
H23B H 0.3000 0.0849 0.7147 0.183 Uiso 1 1 calc R U
H23C H 0.3434 0.0102 0.6236 0.183 Uiso 1 1 calc R U
C214 C 0.1001(6) 0.3734(4) 0.2527(6) 0.0774(16) Uani 1 1 d . .
H24A H 0.0419 0.3514 0.3253 0.116 Uiso 1 1 calc R U
H24B H 0.0454 0.3692 0.1679 0.116 Uiso 1 1 calc R U
H24C H 0.1219 0.4297 0.2713 0.116 Uiso 1 1 calc R U
N1 N 0.6876(4) 0.1125(2) 0.1251(4) 0.0542(9) Uani 1 1 d . .
H1A H 0.6652 0.1630 0.1125 0.065 Uiso 1 1 calc R U
N21 N 0.3699(5) 0.3605(2) 0.1878(4) 0.0592(10) Uani 1 1 d . .
H21C H 0.3760 0.4098 0.1583 0.071 Uiso 1 1 calc R U
O1 O 0.9718(5) -0.2010(3) 0.4341(4) 0.0950(14) Uani 1 1 d . .
O2 O 0.7251(4) -0.01474(17) 0.0871(3) 0.0551(8) Uani 1 1 d . .
O21 O 0.0666(5) 0.0599(3) 0.4947(5) 0.0968(13) Uani 1 1 d . .
O22 O 0.4266(3) 0.23742(16) 0.2403(3) 0.0519(7) Uani 1 1 d . .
F1 F 0.6112(5) -0.0527(3) 0.5240(4) 0.1249(15) Uani 1 1 d . .
F21 F -0.0017(3) 0.18011(19) 0.1133(3) 0.0759(8) Uani 1 1 d . .
S1 S 0.64293(18) 0.06338(8) -0.13787(13) 0.0738(4) Uani 1 1 d . .
S21 S 0.65447(16) 0.31510(8) 0.13326(17) 0.0763(4) Uani 1 1 d . .

loop_
_atom_site_aniso_label
_atom_site_aniso_U_11
_atom_site_aniso_U_22
_atom_site_aniso_U_33
_atom_site_aniso_U_23
_atom_site_aniso_U_13
_atom_site_aniso_U_12
C1 0.059(3) 0.050(2) 0.051(2) 0.0058(19) -0.003(2) -0.003(2)
C2 0.057(3) 0.045(2) 0.051(2) -0.0002(19) 0.000(2) -0.004(2)
C3 0.049(3) 0.042(3) 0.066(3) -0.005(2) 0.002(2) -0.0035(19)
C4 0.055(3) 0.034(2) 0.068(3) 0.005(2) -0.003(2) 0.001(2)
C5 0.065(3) 0.054(3) 0.059(3) 0.019(2) -0.016(2) -0.009(2)
C6 0.073(4) 0.101(5) 0.074(4) 0.036(4) -0.002(3) -0.009(3)
C7 0.060(4) 0.191(10) 0.141(7) 0.096(7) 0.002(4) -0.012(5)
C8 0.138(9) 0.171(10) 0.207(12) 0.131(10) -0.107(8) -0.095(8)
C9 0.186(10) 0.095(6) 0.147(8) 0.056(6) -0.095(7) -0.068(7)
C10 0.124(5) 0.061(3) 0.110(5) 0.022(4) -0.054(4) -0.027(4)
C11 0.077(4) 0.067(3) 0.074(3) 0.019(3) 0.019(3) 0.015(3)
C12 0.060(3) 0.062(3) 0.089(4) 0.008(3) -0.002(3) 0.003(3)
C13 0.134(7) 0.095(5) 0.115(6) -0.018(4) -0.031(5) 0.054(5)
C14 0.071(4) 0.062(3) 0.082(4) -0.019(3) -0.002(3) 0.003(3)
C21 0.046(2) 0.040(2) 0.056(2) -0.0012(18) -0.0007(19) -0.0004(19)
C22 0.054(3) 0.041(2) 0.055(2) -0.0040(19) -0.002(2) 0.000(2)
C23 0.060(3) 0.042(2) 0.057(3) 0.0030(19) -0.005(2) 0.006(2)
C24 0.071(3) 0.028(2) 0.065(3) 0.0017(19) 0.002(2) -0.001(2)
C25 0.045(2) 0.043(2) 0.047(2) 0.0043(18) 0.0002(18) -0.0045(19)
C26 0.057(3) 0.048(2) 0.052(2) 0.005(2) 0.003(2) 0.002(2)
C27 0.081(3) 0.072(3) 0.050(3) -0.001(3) -0.008(2) -0.012(3)
C28 0.084(4) 0.059(3) 0.065(3) -0.012(2) 0.012(3) -0.007(3)
C29 0.071(3) 0.050(3) 0.078(3) -0.008(3) 0.017(3) 0.004(3)
C210 0.059(3) 0.049(3) 0.075(3) -0.005(2) 0.000(2) 0.004(2)
C211 0.063(3) 0.056(3) 0.052(3) -0.001(2) -0.005(2) 0.000(2)
C212 0.071(4) 0.070(3) 0.056(3) 0.008(2) 0.013(2) 0.006(3)
C213 0.136(7) 0.142(8) 0.088(5) 0.056(5) -0.005(4) -0.004(6)
C214 0.075(4) 0.062(3) 0.095(4) 0.005(3) -0.005(3) 0.020(3)
N1 0.060(2) 0.0321(18) 0.070(2) -0.0033(17) -0.0037(19) -0.0002(17)
N21 0.075(3) 0.036(2) 0.066(2) 0.0090(17) -0.001(2) 0.0067(19)
O1 0.119(3) 0.088(3) 0.078(3) 0.024(2) 0.000(2) 0.019(3)
O2 0.076(2) 0.0311(15) 0.0577(18) 0.0025(12) -0.0059(15) 0.0017(14)
O21 0.075(3) 0.103(3) 0.112(3) 0.037(3) -0.002(2) -0.020(3)
O22 0.0519(18) 0.0321(15) 0.0717(19) 0.0061(13) 0.0051(14) 0.0022(13)
F1 0.122(3) 0.156(4) 0.098(3) 0.007(3) 0.030(3) 0.015(3)
F21 0.075(2) 0.073(2) 0.0795(19) -0.0002(15) -0.0160(15) 0.0138(17)
S1 0.1092(11) 0.0413(6) 0.0702(8) 0.0073(6) -0.0214(7) 0.0025(7)
S21 0.0756(9) 0.0424(7) 0.1116(11) 0.0091(7) 0.0247(8) -0.0051(6)

loop_
_atom_type_symbol
_atom_type_description
_atom_type_scat_dispersion_real
_atom_type_scat_dispersion_imag
_atom_type_scat_source
C C 0.0033 0.0016 'International Tables Vol C Tables 4.2.6.8 and 6.1.1.4'
H H 0.0000 0.0000 'International Tables Vol C Tables 4.2.6.8 and 6.1.1.4'
N N 0.0061 0.0033 'International Tables Vol C Tables 4.2.6.8 and 6.1.1.4'
O O 0.0106 0.0060 'International Tables Vol C Tables 4.2.6.8 and 6.1.1.4'
F F 0.0171 0.0103 'International Tables Vol C Tables 4.2.6.8 and 6.1.1.4'
S S 0.1246 0.1234 'International Tables Vol C Tables 4.2.6.8 and 6.1.1.4'

loop_
_geom_angle_atom_site_label_1
_geom_angle_atom_site_label_2
_geom_angle_atom_site_label_3
_geom_angle
C2 C1 C5 108.8(4)
C2 C1 C11 110.5(4)
C5 C1 C11 114.4(4)
C2 C1 H1 107.6
C5 C1 H1 107.6
C11 C1 H1 107.6
C3 C2 O2 108.3(4)
C3 C2 C1 136.0(4)
O2 C2 C1 115.7(4)
C2 C3 N1 105.2(4)
C2 C3 C14 131.9(5)
N1 C3 C14 122.9(4)
N1 C4 O2 107.0(4)
N1 C4 S1 131.1(3)
O2 C4 S1 121.9(3)
C6 C5 C10 117.5(6)
C6 C5 C1 120.8(5)
C10 C5 C1 121.6(5)
F1 C6 C5 117.0(5)
F1 C6 C7 120.2(8)
C5 C6 C7 122.8(8)
C8 C7 C6 119.3(10)
C8 C7 H7 120.3
C6 C7 H7 120.3
C7 C8 C9 120.5(9)
C7 C8 H8 119.7
C9 C8 H8 119.7
C8 C9 C10 120.4(9)
C8 C9 H9 119.8
C10 C9 H9 119.8
C5 C10 C9 119.5(8)
C5 C10 H10 120.3
C9 C10 H10 120.3
C12 C11 C1 115.4(4)
C12 C11 H11A 108.4
C1 C11 H11A 108.4
C12 C11 H11B 108.4
C1 C11 H11B 108.4
H11A C11 H11B 107.5
O1 C12 C13 122.3(6)
O1 C12 C11 121.0(5)
C13 C12 C11 116.7(5)
C12 C13 H13A 109.5
C12 C13 H13B 109.5
H13A C13 H13B 109.5
C12 C13 H13C 109.5
H13A C13 H13C 109.5
H13B C13 H13C 109.5
C3 C14 H14A 109.5
C3 C14 H14B 109.5
H14A C14 H14B 109.5
C3 C14 H14C 109.5
H14A C14 H14C 109.5
H14B C14 H14C 109.5
C22 C21 C25 108.8(3)
C22 C21 C211 111.0(4)
C25 C21 C211 114.2(4)
C22 C21 H21 107.5
C25 C21 H21 107.5
C211 C21 H21 107.5
C23 C22 O22 109.3(4)
C23 C22 C21 135.3(4)
O22 C22 C21 115.4(4)
C22 C23 N21 104.6(4)
C22 C23 C214 132.9(5)
N21 C23 C214 122.5(4)
N21 C24 O22 105.5(4)
N21 C24 S21 132.1(3)
O22 C24 S21 122.3(3)
C26 C25 C210 116.5(4)
C26 C25 C21 119.4(4)
C210 C25 C21 124.0(4)
F21 C26 C27 118.1(4)
F21 C26 C25 118.1(4)
C27 C26 C25 123.8(4)
C26 C27 C28 118.5(5)
C26 C27 H27 120.8
C28 C27 H27 120.8
C29 C28 C27 119.9(5)
C29 C28 H28 120.0
C27 C28 H28 120.0
C28 C29 C210 119.5(5)
C28 C29 H29 120.3
C210 C29 H29 120.3
C25 C210 C29 121.8(5)
C25 C210 H210 119.1
C29 C210 H210 119.1
C212 C211 C21 114.2(4)
C212 C211 H21A 108.7
C21 C211 H21A 108.7
C212 C211 H21B 108.7
C21 C211 H21B 108.7
H21A C211 H21B 107.6
O21 C212 C213 122.4(6)
O21 C212 C211 121.2(5)
C213 C212 C211 116.4(6)
C212 C213 H23A 109.5
C212 C213 H23B 109.5
H23A C213 H23B 109.5
C212 C213 H23C 109.5
H23A C213 H23C 109.5
H23B C213 H23C 109.5
C23 C214 H24A 109.5
C23 C214 H24B 109.5
H24A C214 H24B 109.5
C23 C214 H24C 109.5
H24A C214 H24C 109.5
H24B C214 H24C 109.5
C4 N1 C3 111.5(4)
C4 N1 H1A 124.2
C3 N1 H1A 124.2
C24 N21 C23 112.2(4)
C24 N21 H21C 123.9
C23 N21 H21C 123.9
C4 O2 C2 108.0(3)
C24 O22 C22 108.4(3)

loop_
_geom_bond_atom_site_label_1
_geom_bond_atom_site_label_2
_geom_bond_distance
C1 C2 1.492(6)
C1 C5 1.520(7)
C1 C11 1.524(7)
C1 H1 0.9800
C2 C3 1.341(6)
C2 O2 1.401(5)
C3 N1 1.392(6)
C3 C14 1.485(7)
C4 N1 1.318(6)
C4 O2 1.352(5)
C4 S1 1.665(5)
C5 C6 1.378(8)
C5 C10 1.390(8)
C6 F1 1.342(8)
C6 C7 1.379(10)
C7 C8 1.352(16)
C7 H7 0.9300
C8 C9 1.368(17)
C8 H8 0.9300
C9 C10 1.412(11)
C9 H9 0.9300
C10 H10 0.9300
C11 C12 1.508(7)
C11 H11A 0.9700
C11 H11B 0.9700
C12 O1 1.203(6)
C12 C13 1.486(9)
C13 H13A 0.9600
C13 H13B 0.9600
C13 H13C 0.9600
C14 H14A 0.9600
C14 H14B 0.9600
C14 H14C 0.9600
C21 C22 1.494(6)
C21 C25 1.523(6)
C21 C211 1.528(6)
C21 H21 0.9800
C22 C23 1.330(6)
C22 O22 1.392(5)
C23 N21 1.396(6)
C23 C214 1.488(7)
C24 N21 1.328(6)
C24 O22 1.362(5)
C24 S21 1.653(5)
C25 C26 1.374(6)
C25 C210 1.382(6)
C26 F21 1.349(5)
C26 C27 1.372(7)
C27 C28 1.394(8)
C27 H27 0.9300
C28 C29 1.372(8)
C28 H28 0.9300
C29 C210 1.398(7)
C29 H29 0.9300
C210 H210 0.9300
C211 C212 1.523(7)
C211 H21A 0.9700
C211 H21B 0.9700
C212 O21 1.193(6)
C212 C213 1.489(9)
C213 H23A 0.9600
C213 H23B 0.9600
C213 H23C 0.9600
C214 H24A 0.9600
C214 H24B 0.9600
C214 H24C 0.9600
N1 H1A 0.8600
N21 H21C 0.8600

loop_
_geom_torsion_atom_site_label_1
_geom_torsion_atom_site_label_2
_geom_torsion_atom_site_label_3
_geom_torsion_atom_site_label_4
_geom_torsion
C5 C1 C2 C3 105.7(6)
C11 C1 C2 C3 -128.0(6)
C5 C1 C2 O2 -72.1(5)
C11 C1 C2 O2 54.2(6)
O2 C2 C3 N1 -0.5(5)
C1 C2 C3 N1 -178.4(5)
O2 C2 C3 C14 178.5(5)
C1 C2 C3 C14 0.6(10)
C2 C1 C5 C6 -87.8(5)
C11 C1 C5 C6 148.1(5)
C2 C1 C5 C10 89.0(6)
C11 C1 C5 C10 -35.1(6)
C10 C5 C6 F1 -177.5(5)
C1 C5 C6 F1 -0.6(8)
C10 C5 C6 C7 2.1(9)
C1 C5 C6 C7 179.0(5)
F1 C6 C7 C8 178.8(7)
C5 C6 C7 C8 -0.8(11)
C6 C7 C8 C9 -1.0(14)
C7 C8 C9 C10 1.4(15)
C6 C5 C10 C9 -1.6(8)
C1 C5 C10 C9 -178.5(6)
C8 C9 C10 C5 0.0(12)
C2 C1 C11 C12 -177.1(5)
C5 C1 C11 C12 -53.9(6)
C1 C11 C12 O1 -29.4(8)
C1 C11 C12 C13 150.1(6)
C25 C21 C22 C23 115.4(6)
C211 C21 C22 C23 -118.1(6)
C25 C21 C22 O22 -62.3(5)
C211 C21 C22 O22 64.2(5)
O22 C22 C23 N21 0.7(5)
C21 C22 C23 N21 -177.1(5)
O22 C22 C23 C214 178.4(5)
C21 C22 C23 C214 0.6(10)
C22 C21 C25 C26 -78.6(5)
C211 C21 C25 C26 156.7(4)
C22 C21 C25 C210 97.6(5)
C211 C21 C25 C210 -27.1(6)
C210 C25 C26 F21 -177.5(4)
C21 C25 C26 F21 -1.1(6)
C210 C25 C26 C27 1.0(7)
C21 C25 C26 C27 177.4(4)
F21 C26 C27 C28 178.0(4)
C25 C26 C27 C28 -0.5(7)
C26 C27 C28 C29 -0.3(8)
C27 C28 C29 C210 0.6(8)
C26 C25 C210 C29 -0.7(6)
C21 C25 C210 C29 -177.0(4)
C28 C29 C210 C25 -0.1(7)
C22 C21 C211 C212 175.9(4)
C25 C21 C211 C212 -60.6(5)
C21 C211 C212 O21 -11.4(7)
C21 C211 C212 C213 169.0(5)
O2 C4 N1 C3 0.3(5)
S1 C4 N1 C3 -177.6(4)
C2 C3 N1 C4 0.1(5)
C14 C3 N1 C4 -179.0(4)
O22 C24 N21 C23 0.4(5)
S21 C24 N21 C23 179.7(4)
C22 C23 N21 C24 -0.7(5)
C214 C23 N21 C24 -178.7(5)
N1 C4 O2 C2 -0.6(5)
S1 C4 O2 C2 177.6(3)
C3 C2 O2 C4 0.7(5)
C1 C2 O2 C4 179.0(4)
N21 C24 O22 C22 0.1(5)
S21 C24 O22 C22 -179.3(3)
C23 C22 O22 C24 -0.5(5)
C21 C22 O22 C24 177.8(4)
